data_2102282
loop_
_publ_author_name
'Angel, R. J.'
'Bismayer, U.'
'Marshall, W. G.'

_publ_section_title
;
 Local and long-range order in ferroelastic lead phosphate at high
 pressure
;
_journal_issue 1
_journal_name_full 'Acta Crystallographica Section B'
_journal_page_first 1
_journal_page_last 9
_journal_paper_doi 10.1107/S0108768103026582
_journal_volume 60
_journal_year 2004
_chemical_formula_analytical 'Pb2.952 Ba0.048 P2 O8'
_chemical_formula_structural '(Pb0.984 Ba0.016)3 (PO4)2'
_chemical_formula_sum 'O8 P2 Pb3'
_chemical_formula_weight 811.54
_chemical_name_common 'Ba-doped lead phosphate'
_chemical_name_systematic ' ?'
_space_group_IT_number 15
_symmetry_cell_setting monoclinic
_symmetry_space_group_name_Hall '-C 2yc'
_symmetry_space_group_name_H-M 'C 1 2/c 1'
_cell_angle_alpha 90.0
_cell_angle_beta 102.788(13)
_cell_angle_gamma 90.0
_cell_formula_units_Z 4
_cell_length_a 13.7881(15)
_cell_length_b 5.5967(7)
_cell_length_c 9.4441(9)
_cell_measurement_pressure 750000.
_cell_measurement_temperature 298
_cell_volume 710.70(14)
_cod_data_source_file ws5002.cif
_cod_data_source_block S4P12_phase_1
_cod_depositor_comments
;
The following automatic conversions were performed:
'_geom_bond_publ_flag' value 'N' changed to 'n' according to
'/home/saulius/struct/CIF-dictionaries/cif_core.dic' dictionary named
'cif_core.dic' version 2.4.1 from 2010-06-29 (189
times).

'_geom_angle_publ_flag' value 'N' changed to 'n' according to
'/home/saulius/struct/CIF-dictionaries/cif_core.dic' dictionary named
'cif_core.dic' version 2.4.1 from 2010-06-29 (6 times).

Automatic conversion script
Id: cif_fix_enum 1527 2010-12-29 10:47:43Z saulius 

The following automatic conversions were performed:

'_geom_bond_publ_flag' value 'N' changed to 'n' according to
/home/saulius/struct/CIF-dictionaries/cif_core.dic dictionary named
'cif_core.dic' version 2.4.1 from 2010-06-29 (189
times).

'_geom_angle_publ_flag' value 'N' changed to 'n' according
to /home/saulius/struct/CIF-dictionaries/cif_core.dic dictionary
named 'cif_core.dic' version 2.4.1 from 2010-06-29 (6 times).

Automatic conversion script
Id: cif_fix_values 1715 2011-07-08 13:25:40Z adriana 
;
_cod_original_cell_volume 710.71(10)
_cod_original_sg_symbol_H-M 'C 2/c'
_cod_database_code 2102282

loop_
_symmetry_equiv_pos_site_id
_symmetry_equiv_pos_as_xyz
1 +x,+y,+z
2 -x,+y,-z+1/2
-1 -x,-y,-z
-2 +x,-y,+z+1/2
101 +x+1/2,+y+1/2,+z
102 -x+1/2,+y+1/2,-z+1/2
-101 -x+1/2,-y+1/2,-z
-102 +x+1/2,-y+1/2,+z+1/2

loop_
_atom_site_label
_atom_site_fract_x
_atom_site_fract_y
_atom_site_fract_z
_atom_site_U_iso_or_equiv
_atom_site_thermal_displace_type
_atom_site_occupancy
_atom_site_type_symbol
Pb1 0.0 0.278(3) 0.25 0.030(2) Uiso 1.0 PB
Pb2 0.3155(5) 0.2973(19) 0.3518(12) 0.030(2) Uiso 1.0 PB
P 0.6037(3) 0.2581(18) 0.4512(7) 0.017(3) Uiso 1.0 P
O21 0.6481(9) 0.029(2) 0.3980(15) 0.0199(18) Uiso 1.0 O
O22 0.6392(10) 0.478(3) 0.3799(14) 0.0199(18) Uiso 1.0 O
O23 0.6380(9) 0.278(3) 0.6161(11) 0.0199(18) Uiso 1.0 O
O1 0.4916(5) 0.245(3) 0.4101(14) 0.0199(18) Uiso 1.0 O

loop_
_atom_type_symbol
Pb
P
O

loop_
_geom_angle_atom_site_label_1
_geom_angle_atom_site_label_2
_geom_angle_atom_site_label_3
_geom_angle_site_symmetry_1
_geom_angle_site_symmetry_3
_geom_angle
_geom_angle_publ_flag
O21 P O22 1_555 1_555 109.52(14) n
O21 P O23 1_555 1_555 109.51(14) n
O21 P O1 1_555 1_555 109.44(15) n
O22 P O23 1_555 1_555 109.46(14) n
O22 P O1 1_555 1_555 109.45(14) n
O23 P O1 1_555 1_555 109.44(15) n

loop_
_geom_bond_atom_site_label_1
_geom_bond_atom_site_label_2
_geom_bond_site_symmetry_2
_geom_bond_distance
_geom_bond_publ_flag
Pb1 Pb2 1_555 4.244(6) n
Pb1 Pb2 2_555 4.244(6) n
Pb1 Pb2 101_445 3.963(18) n
Pb1 Pb2 101_455 4.115(18) n
Pb1 Pb2 102_545 3.963(18) n
Pb1 Pb2 102_555 4.115(18) n
Pb1 Pb2 -101_556 4.069(10) n
Pb1 Pb2 -102_455 4.069(10) n
Pb1 P 101_445 3.592(16) n
Pb1 P 101_455 3.419(16) n
Pb1 P 102_545 3.592(16) n
Pb1 P 102_555 3.419(16) n
Pb1 P -101_556 3.440(7) n
Pb1 P -102_455 3.440(7) n
Pb1 O21 101_455 2.616(17) n
Pb1 O21 102_555 2.616(17) n
Pb1 O21 -101_556 4.404(13) n
Pb1 O21 -102_455 4.404(13) n
Pb1 O22 101_445 2.636(18) n
Pb1 O22 101_455 4.42(2) n
Pb1 O22 102_545 2.636(18) n
Pb1 O22 102_555 4.42(2) n
Pb1 O23 -101_556 2.526(13) n
Pb1 O23 -102_455 2.526(13) n
Pb1 O1 101_445 3.35(2) n
Pb1 O1 101_455 3.04(2) n
Pb1 O1 102_545 3.35(2) n
Pb1 O1 102_555 3.04(2) n
Pb1 O1 -101_556 3.189(13) n
Pb1 O1 -102_455 3.189(13) n
Pb2 Pb1 1_555 4.244(6) n
Pb2 Pb1 101_545 4.115(18) n
Pb2 Pb1 101_555 3.963(18) n
Pb2 Pb1 -101_556 4.069(10) n
Pb2 Pb2 102_545 3.640(11) n
Pb2 Pb2 102_555 3.640(11) n
Pb2 Pb2 -101_556 3.69(2) n
Pb2 P 1_555 3.882(8) n
Pb2 P 2_655 3.299(14) n
Pb2 P -1_656 3.667(13) n
Pb2 P -1_666 3.159(14) n
Pb2 P 101_445 4.442(12) n
Pb2 P 101_455 4.156(12) n
Pb2 P -102_455 4.248(11) n
Pb2 O21 2_655 2.931(19) n
Pb2 O21 -1_656 2.942(18) n
Pb2 O21 -1_666 4.418(14) n
Pb2 O21 101_455 2.766(14) n
Pb2 O22 2_655 2.609(19) n
Pb2 O22 -1_666 2.773(19) n
Pb2 O22 101_445 3.074(12) n
Pb2 O23 -1_656 3.281(15) n
Pb2 O23 -1_666 2.466(15) n
Pb2 O23 -102_455 2.951(11) n
Pb2 O1 1_555 2.385(10) n
Pb2 O1 2_655 4.024(16) n
Pb2 O1 -1_656 4.325(17) n
Pb2 O1 -1_666 4.004(17) n
P Pb1 101_545 3.419(16) n
P Pb1 101_555 3.592(16) n
P Pb1 -101_556 3.440(7) n
P Pb2 1_555 3.882(8) n
P Pb2 2_655 3.299(14) n
P Pb2 -1_656 3.667(13) n
P Pb2 -1_666 3.159(14) n
P Pb2 101_545 4.156(12) n
P Pb2 101_555 4.442(12) n
P Pb2 -102_556 4.248(11) n
P P 2_655 4.220(12) n
P P -1_656 4.306(15) n
P P -1_666 4.187(16) n
P P -101_656 3.935(9) n
P O21 1_555 1.550(10) n
P O21 1_565 4.404(11) n
P O21 2_655 4.416(16) n
P O21 -1_656 4.343(17) n
P O21 -2_556 4.430(11) n
P O21 -101_656 3.605(16) n
P O22 1_545 4.459(12) n
P O22 1_555 1.536(10) n
P O22 2_655 4.228(16) n
P O22 -1_666 4.278(19) n
P O22 -2_566 4.234(11) n
P O22 -101_656 3.789(17) n
P O23 1_555 1.528(9) n
P O23 -1_656 4.423(18) n
P O23 -1_666 4.162(17) n
P O23 -2_555 4.460(17) n
P O23 -2_565 4.202(15) n
P O23 -101_656 3.759(14) n
P O1 1_555 1.510(8) n
P O1 2_655 3.375(16) n
P O1 -1_656 3.49(2) n
P O1 -1_666 3.45(2) n
O21 Pb1 101_545 2.616(17) n
O21 Pb1 -101_556 4.404(13) n
O21 Pb2 2_655 2.931(19) n
O21 Pb2 -1_656 2.942(18) n
O21 Pb2 -1_666 4.418(14) n
O21 Pb2 101_545 2.766(14) n
O21 P 1_545 4.404(11) n
O21 P 1_555 1.550(10) n
O21 P 2_655 4.416(16) n
O21 P -1_656 4.343(17) n
O21 P -2_555 4.430(11) n
O21 P -101_656 3.605(16) n
O21 O21 2_655 4.41(3) n
O21 O21 -101_646 4.36(3) n
O21 O21 -101_656 3.91(3) n
O21 O22 1_545 3.089(11) n
O21 O22 1_555 2.520(11) n
O21 O22 102_645 4.356(12) n
O21 O22 -101_656 3.206(17) n
O21 O23 1_555 2.514(11) n
O21 O23 -1_656 4.277(18) n
O21 O23 -2_555 3.146(17) n
O21 O23 -101_656 3.172(18) n
O21 O1 1_555 2.498(11) n
O21 O1 2_655 3.340(14) n
O21 O1 -1_656 3.302(18) n
O22 Pb1 101_545 4.42(2) n
O22 Pb1 101_555 2.636(18) n
O22 Pb2 2_655 2.609(19) n
O22 Pb2 -1_666 2.773(19) n
O22 Pb2 101_555 3.074(12) n
O22 P 1_555 1.536(10) n
O22 P 1_565 4.459(12) n
O22 P 2_655 4.228(16) n
O22 P -1_666 4.278(19) n
O22 P -2_565 4.234(11) n
O22 P -101_656 3.789(17) n
O22 O21 1_555 2.520(11) n
O22 O21 1_565 3.089(11) n
O22 O21 102_655 4.356(12) n
O22 O21 -101_656 3.206(17) n
O22 O22 2_655 4.07(3) n
O22 O22 -101_656 4.24(3) n
O22 O23 1_555 2.501(11) n
O22 O23 -1_666 4.067(18) n
O22 O23 -2_565 2.838(16) n
O22 O23 -101_656 3.382(18) n
O22 O1 1_555 2.486(11) n
O22 O1 2_655 3.205(14) n
O22 O1 -1_666 3.34(2) n
O23 Pb1 -101_556 2.526(13) n
O23 Pb2 -1_656 3.281(15) n
O23 Pb2 -1_666 2.466(15) n
O23 Pb2 -102_556 2.951(11) n
O23 P 1_555 1.528(9) n
O23 P -1_656 4.423(18) n
O23 P -1_666 4.162(17) n
O23 P -2_556 4.460(17) n
O23 P -2_566 4.202(15) n
O23 P -101_656 3.759(14) n
O23 O21 1_555 2.514(11) n
O23 O21 -1_656 4.277(18) n
O23 O21 -2_556 3.146(17) n
O23 O21 -101_656 3.172(18) n
O23 O22 1_555 2.501(11) n
O23 O22 -1_666 4.067(18) n
O23 O22 -2_566 2.838(16) n
O23 O22 -101_656 3.382(18) n
O23 O23 -101_656 4.18(2) n
O23 O1 1_555 2.480(9) n
O23 O1 -1_656 3.41(2) n
O23 O1 -1_666 3.19(2) n
O1 Pb1 101_545 3.04(2) n
O1 Pb1 101_555 3.35(2) n
O1 Pb1 -101_556 3.189(13) n
O1 Pb2 1_555 2.385(10) n
O1 Pb2 2_655 4.024(16) n
O1 Pb2 -1_656 4.325(17) n
O1 Pb2 -1_666 4.004(17) n
O1 P 1_555 1.510(8) n
O1 P 2_655 3.375(16) n
O1 P -1_656 3.49(2) n
O1 P -1_666 3.45(2) n
O1 O21 1_555 2.498(11) n
O1 O21 2_655 3.340(14) n
O1 O21 -1_656 3.302(18) n
O1 O22 1_555 2.486(11) n
O1 O22 2_655 3.205(14) n
O1 O22 -1_666 3.34(2) n
O1 O23 1_555 2.480(9) n
O1 O23 -1_656 3.41(2) n
O1 O23 -1_666 3.19(2) n
O1 O1 2_655 3.08(3) n
O1 O1 -1_656 3.21(3) n
O1 O1 -1_666 3.30(3) n
